data_4103718
loop_
_publ_author_name
'Rosanna A. D. Soriaga'
'Jennifer M. Nguyen'
'Thomas A. Albright'
'David M. Hoffman'

_publ_section_title
;
 Diamagnetic Group 6 Tetrakis(di-tert-butylketimido)metal(IV) Complexes
;
_journal_name_full 'Journal of the American Chemical Society'
_journal_page_first 18014
_journal_page_last 18016
_journal_paper_doi 10.1021/ja108265y
_journal_volume 132
_journal_year 2010
_chemical_formula_sum 'C36 H72 N4 W'
_chemical_formula_weight 744.83
_chemical_name_systematic
; 
 ? 
;
_space_group_IT_number 63
_symmetry_cell_setting orthorhombic
_symmetry_space_group_name_Hall '-C 2c 2'
_symmetry_space_group_name_H-M 'C m c m'
_atom_sites_solution_hydrogens geom
_atom_sites_solution_primary direct
_atom_sites_solution_secondary difmap
_audit_creation_method SHELXL-97
_cell_angle_alpha 90.00
_cell_angle_beta 90.00
_cell_angle_gamma 90.00
_cell_formula_units_Z 4
_cell_length_a 15.4819(7)
_cell_length_b 16.6244(8)
_cell_length_c 15.6247(7)
_cell_measurement_reflns_used 8112
_cell_measurement_temperature 223(2)
_cell_measurement_theta_max 25.06
_cell_measurement_theta_min 1.80
_cell_volume 4021.4(3)
_computing_cell_refinement 'SAINT v7.12A (Bruker-Nonius, 2004)'
_computing_data_collection 'APEX2 v1.0-27 (Bruker-Nonius, 2005)'
_computing_data_reduction 'SAINT v7.12A (Bruker-Nonius, 2004)'
_computing_structure_refinement 'SHELXL v6.12 (G.M. Sheldrick, 2001)'
_computing_structure_solution 'SHELXS v6.12 (G.M. Sheldrick, 2001)'
_diffrn_ambient_temperature 223(2)
_diffrn_detector_area_resol_mean 4K
_diffrn_measured_fraction_theta_full 0.998
_diffrn_measured_fraction_theta_max 0.998
_diffrn_measurement_device_type 'Bruker-Nonius APEX II CCD'
_diffrn_measurement_method CCD
_diffrn_radiation_monochromator graphite
_diffrn_radiation_source 'fine-focus sealed tube'
_diffrn_radiation_type MoK\a
_diffrn_radiation_wavelength 0.71073
_diffrn_reflns_av_R_equivalents 0.0352
_diffrn_reflns_av_sigmaI/netI 0.0089
_diffrn_reflns_limit_h_max 18
_diffrn_reflns_limit_h_min 0
_diffrn_reflns_limit_k_max 19
_diffrn_reflns_limit_k_min 0
_diffrn_reflns_limit_l_max 18
_diffrn_reflns_limit_l_min 0
_diffrn_reflns_number 10255
_diffrn_reflns_theta_full 25.06
_diffrn_reflns_theta_max 25.06
_diffrn_reflns_theta_min 1.80
_diffrn_standards_decay_% 0.0
_exptl_absorpt_coefficient_mu 2.898
_exptl_absorpt_correction_T_max 0.9946
_exptl_absorpt_correction_T_min 0.7920
_exptl_absorpt_correction_type empirical
_exptl_crystal_colour 'Very dark blue'
_exptl_crystal_density_diffrn 1.230
_exptl_crystal_density_method 'not measured'
_exptl_crystal_description 'flat column'
_exptl_crystal_F_000 1560
_exptl_crystal_size_max 0.40
_exptl_crystal_size_mid 0.20
_exptl_crystal_size_min 0.15
_refine_diff_density_max 0.384
_refine_diff_density_min -0.535
_refine_diff_density_rms 0.069
_refine_ls_extinction_method none
_refine_ls_goodness_of_fit_ref 1.068
_refine_ls_hydrogen_treatment noref
_refine_ls_matrix_type full
_refine_ls_number_parameters 82
_refine_ls_number_reflns 1931
_refine_ls_number_restraints 8
_refine_ls_restrained_S_all 1.067
_refine_ls_R_factor_all 0.0205
_refine_ls_R_factor_gt 0.0194
_refine_ls_shift/su_max 0.119
_refine_ls_shift/su_mean 0.017
_refine_ls_structure_factor_coef Fsqd
_refine_ls_weighting_details 'calc w=1/[\s^2^(Fo^2^)+(0.0307P)^2^+7.0796P] where P=(Fo^2^+2Fc^2^)/3'
_refine_ls_weighting_scheme calc
_refine_ls_wR_factor_gt 0.0507
_refine_ls_wR_factor_ref 0.0516
_reflns_number_gt 1837
_reflns_number_total 2002
_reflns_threshold_expression >4sigma(I)
_cod_data_source_file ja108265y_si_004.cif
_cod_data_source_block k1193
_cod_database_code 4103718

loop_
_symmetry_equiv_pos_as_xyz
'x, y, z'
'-x, -y, z+1/2'
'-x, y, -z+1/2'
'x, -y, -z'
'x+1/2, y+1/2, z'
'-x+1/2, -y+1/2, z+1/2'
'-x+1/2, y+1/2, -z+1/2'
'x+1/2, -y+1/2, -z'
'-x, -y, -z'
'x, y, -z-1/2'
'x, -y, z-1/2'
'-x, y, z'
'-x+1/2, -y+1/2, -z'
'x+1/2, y+1/2, -z-1/2'
'x+1/2, -y+1/2, z-1/2'
'-x+1/2, y+1/2, z'

loop_
_atom_site_label
_atom_site_type_symbol
_atom_site_fract_x
_atom_site_fract_y
_atom_site_fract_z
_atom_site_U_iso_or_equiv
_atom_site_adp_type
_atom_site_occupancy
_atom_site_symmetry_multiplicity
_atom_site_calc_flag
_atom_site_refinement_flags
_atom_site_disorder_group
W W 0.5000 0.327602(10) 0.7500 0.02838(8) Uani 1 4 d S .
N1 N 0.5145(3) 0.2802(2) 0.6422(2) 0.0348(10) Uiso 0.50 1 d P .
N2 N 0.6094(2) 0.37490(19) 0.7643(3) 0.0325(9) Uiso 0.50 1 d P .
C1 C 0.5261(3) 0.2502(2) 0.5681(3) 0.0378(11) Uiso 0.50 1 d PD .
C10 C 0.6844(3) 0.4042(2) 0.7747(3) 0.0353(11) Uiso 0.50 1 d PD .
C2 C 0.5219(5) 0.1552(4) 0.5589(5) 0.0406(14) Uiso 0.25 1 d PGD -1
C4 C 0.5172(9) 0.1172(10) 0.6487(5) 0.053(2) Uiso 0.25 1 d PG -1
H4A H 0.5146 0.0591 0.6435 0.079 Uiso 0.25 1 calc PR -1
H4B H 0.4659 0.1364 0.6779 0.079 Uiso 0.25 1 calc PR -1
H4C H 0.5681 0.1322 0.6812 0.079 Uiso 0.25 1 calc PR -1
C5 C 0.4430(5) 0.1286(8) 0.5060(7) 0.053(2) Uiso 0.25 1 d PG -1
H5A H 0.4423 0.0704 0.5015 0.079 Uiso 0.25 1 calc PR -1
H5B H 0.4463 0.1520 0.4492 0.079 Uiso 0.25 1 calc PR -1
H5C H 0.3905 0.1467 0.5340 0.079 Uiso 0.25 1 calc PR -1
C6 C 0.6052(4) 0.1274(9) 0.5139(7) 0.053(2) Uiso 0.25 1 d PG -1
H6A H 0.6043 0.0694 0.5073 0.079 Uiso 0.25 1 calc PR -1
H6B H 0.6549 0.1429 0.5480 0.079 Uiso 0.25 1 calc PR -1
H6C H 0.6090 0.1525 0.4579 0.079 Uiso 0.25 1 calc PR -1
C3 C 0.5429(7) 0.3129(4) 0.4935(4) 0.0465(13) Uiso 0.25 1 d PGD -1
C7 C 0.4966(9) 0.3921(6) 0.5160(6) 0.0620(18) Uiso 0.25 1 d PG -1
H7A H 0.5072 0.4314 0.4714 0.093 Uiso 0.25 1 calc PR -1
H7B H 0.5185 0.4124 0.5700 0.093 Uiso 0.25 1 calc PR -1
H7C H 0.4350 0.3825 0.5208 0.093 Uiso 0.25 1 calc PR -1
C8 C 0.6412(6) 0.3268(7) 0.4923(8) 0.0620(18) Uiso 0.25 1 d PG -1
H8A H 0.6555 0.3653 0.4479 0.093 Uiso 0.25 1 calc PR -1
H8B H 0.6704 0.2763 0.4810 0.093 Uiso 0.25 1 calc PR -1
H8C H 0.6596 0.3476 0.5474 0.093 Uiso 0.25 1 calc PR -1
C9 C 0.5130(8) 0.2840(6) 0.4046(6) 0.0620(18) Uiso 0.25 1 d PG -1
H9A H 0.5258 0.3250 0.3623 0.093 Uiso 0.25 1 calc PR -1
H9B H 0.4513 0.2740 0.4057 0.093 Uiso 0.25 1 calc PR -1
H9C H 0.5431 0.2347 0.3899 0.093 Uiso 0.25 1 calc PR -1
C11 C 0.7584(6) 0.3379(4) 0.7803(5) 0.0413(15) Uiso 0.25 1 d PGD -1
C13 C 0.7425(8) 0.2730(7) 0.7119(6) 0.0492(18) Uiso 0.25 1 d PG -1
H13A H 0.7878 0.2328 0.7150 0.074 Uiso 0.25 1 calc PR -1
H13B H 0.7427 0.2976 0.6556 0.074 Uiso 0.25 1 calc PR -1
H13C H 0.6870 0.2476 0.7220 0.074 Uiso 0.25 1 calc PR -1
C14 C 0.7471(9) 0.3009(7) 0.8700(5) 0.0492(18) Uiso 0.25 1 d PG -1
H14A H 0.7907 0.2598 0.8789 0.074 Uiso 0.25 1 calc PR -1
H14B H 0.6902 0.2770 0.8746 0.074 Uiso 0.25 1 calc PR -1
H14C H 0.7534 0.3426 0.9130 0.074 Uiso 0.25 1 calc PR -1
C15 C 0.8508(9) 0.3710(10) 0.7710(9) 0.0492(18) Uiso 0.25 1 d PG -1
H15A H 0.8918 0.3271 0.7754 0.074 Uiso 0.25 1 calc PR -1
H15B H 0.8619 0.4097 0.8161 0.074 Uiso 0.25 1 calc PR -1
H15C H 0.8569 0.3970 0.7158 0.074 Uiso 0.25 1 calc PR -1
C12 C 0.6979(5) 0.4972(4) 0.7878(5) 0.0380(13) Uiso 0.25 1 d PGD -1
C16 C 0.6092(6) 0.5382(9) 0.7789(8) 0.051(2) Uiso 0.25 1 d PG -1
H16A H 0.6157 0.5958 0.7867 0.077 Uiso 0.25 1 calc PR -1
H16B H 0.5701 0.5172 0.8220 0.077 Uiso 0.25 1 calc PR -1
H16C H 0.5859 0.5276 0.7224 0.077 Uiso 0.25 1 calc PR -1
C17 C 0.7599(7) 0.5306(8) 0.7195(5) 0.051(2) Uiso 0.25 1 d PG -1
H17A H 0.7676 0.5879 0.7281 0.077 Uiso 0.25 1 calc PR -1
H17B H 0.7359 0.5211 0.6630 0.077 Uiso 0.25 1 calc PR -1
H17C H 0.8154 0.5038 0.7242 0.077 Uiso 0.25 1 calc PR -1
C18 C 0.7349(7) 0.5142(8) 0.8775(5) 0.051(2) Uiso 0.25 1 d PG -1
H18A H 0.7428 0.5717 0.8848 0.077 Uiso 0.25 1 calc PR -1
H18B H 0.7901 0.4872 0.8837 0.077 Uiso 0.25 1 calc PR -1
H18C H 0.6952 0.4943 0.9206 0.077 Uiso 0.25 1 calc PR -1
C2' C 0.5383(6) 0.1584(4) 0.5512(6) 0.0406(14) Uiso 0.25 1 d PGD -2
C4' C 0.5203(10) 0.1159(11) 0.6369(5) 0.061(3) Uiso 0.25 1 d PG -2
H4D H 0.5271 0.0582 0.6298 0.091 Uiso 0.25 1 calc PR -2
H4E H 0.4617 0.1275 0.6552 0.091 Uiso 0.25 1 calc PR -2
H4F H 0.5606 0.1350 0.6798 0.091 Uiso 0.25 1 calc PR -2
C5' C 0.4737(6) 0.1285(8) 0.4833(6) 0.061(3) Uiso 0.25 1 d PG -2
H5D H 0.4815 0.0711 0.4746 0.091 Uiso 0.25 1 calc PR -2
H5E H 0.4838 0.1566 0.4298 0.091 Uiso 0.25 1 calc PR -2
H5F H 0.4153 0.1388 0.5027 0.091 Uiso 0.25 1 calc PR -2
C6' C 0.6310(5) 0.1394(9) 0.5219(8) 0.061(3) Uiso 0.25 1 d PG -2
H6D H 0.6370 0.0819 0.5132 0.091 Uiso 0.25 1 calc PR -2
H6E H 0.6716 0.1570 0.5653 0.091 Uiso 0.25 1 calc PR -2
H6F H 0.6428 0.1673 0.4686 0.091 Uiso 0.25 1 calc PR -2
C3' C 0.5373(6) 0.3161(5) 0.4962(5) 0.0465(13) Uiso 0.25 1 d PGD -2
C7' C 0.4593(6) 0.3734(9) 0.5023(9) 0.075(2) Uiso 0.25 1 d PG -2
H7D H 0.4645 0.4150 0.4592 0.112 Uiso 0.25 1 calc PR -2
H7E H 0.4579 0.3978 0.5587 0.112 Uiso 0.25 1 calc PR -2
H7F H 0.4065 0.3433 0.4930 0.112 Uiso 0.25 1 calc PR -2
C8' C 0.6204(6) 0.3621(8) 0.5193(9) 0.075(2) Uiso 0.25 1 d PG -2
H8D H 0.6300 0.4047 0.4778 0.112 Uiso 0.25 1 calc PR -2
H8E H 0.6691 0.3254 0.5185 0.112 Uiso 0.25 1 calc PR -2
H8F H 0.6146 0.3854 0.5759 0.112 Uiso 0.25 1 calc PR -2
C9' C 0.5445(9) 0.2833(9) 0.4043(8) 0.075(2) Uiso 0.25 1 d PG -2
H9D H 0.5502 0.3278 0.3646 0.112 Uiso 0.25 1 calc PR -2
H9E H 0.4930 0.2527 0.3906 0.112 Uiso 0.25 1 calc PR -2
H9F H 0.5948 0.2488 0.4000 0.112 Uiso 0.25 1 calc PR -2
C11' C 0.7569(6) 0.3412(4) 0.7971(6) 0.0413(15) Uiso 0.25 1 d PGD -2
C13' C 0.7372(7) 0.2647(6) 0.7450(8) 0.0533(18) Uiso 0.25 1 d PG -2
H13D H 0.7802 0.2239 0.7578 0.080 Uiso 0.25 1 calc PR -2
H13E H 0.7388 0.2772 0.6844 0.080 Uiso 0.25 1 calc PR -2
H13F H 0.6804 0.2447 0.7601 0.080 Uiso 0.25 1 calc PR -2
C14' C 0.7485(10) 0.3225(7) 0.8933(6) 0.0533(18) Uiso 0.25 1 d PG -2
H14D H 0.7917 0.2831 0.9095 0.080 Uiso 0.25 1 calc PR -2
H14E H 0.6914 0.3013 0.9050 0.080 Uiso 0.25 1 calc PR -2
H14F H 0.7573 0.3715 0.9260 0.080 Uiso 0.25 1 calc PR -2
C15' C 0.8494(9) 0.3697(10) 0.7776(10) 0.0533(18) Uiso 0.25 1 d PG -2
H15D H 0.8901 0.3278 0.7930 0.080 Uiso 0.25 1 calc PR -2
H15E H 0.8618 0.4178 0.8104 0.080 Uiso 0.25 1 calc PR -2
H15F H 0.8546 0.3815 0.7170 0.080 Uiso 0.25 1 calc PR -2
C12' C 0.6974(5) 0.4983(3) 0.7695(5) 0.0380(13) Uiso 0.25 1 d PGD -2
C16' C 0.6082(5) 0.5381(8) 0.7589(10) 0.051(2) Uiso 0.25 1 d PG -2
H16D H 0.6151 0.5960 0.7554 0.076 Uiso 0.25 1 calc PR -2
H16E H 0.5722 0.5248 0.8076 0.076 Uiso 0.25 1 calc PR -2
H16F H 0.5812 0.5185 0.7069 0.076 Uiso 0.25 1 calc PR -2
C17' C 0.7554(7) 0.5210(9) 0.6931(5) 0.051(2) Uiso 0.25 1 d PG -2
H17D H 0.7625 0.5790 0.6912 0.076 Uiso 0.25 1 calc PR -2
H17E H 0.7287 0.5028 0.6404 0.076 Uiso 0.25 1 calc PR -2
H17F H 0.8114 0.4956 0.6996 0.076 Uiso 0.25 1 calc PR -2
C18' C 0.7394(7) 0.5280(8) 0.8531(5) 0.051(2) Uiso 0.25 1 d PG -2
H18D H 0.7479 0.5857 0.8502 0.076 Uiso 0.25 1 calc PR -2
H18E H 0.7948 0.5017 0.8608 0.076 Uiso 0.25 1 calc PR -2
H18F H 0.7021 0.5152 0.9011 0.076 Uiso 0.25 1 calc PR -2

loop_
_atom_site_aniso_label
_atom_site_aniso_U_11
_atom_site_aniso_U_22
_atom_site_aniso_U_33
_atom_site_aniso_U_23
_atom_site_aniso_U_13
_atom_site_aniso_U_12
W 0.02676(11) 0.02601(11) 0.03236(12) 0.000 0.000 0.000

loop_
_atom_type_symbol
_atom_type_description
_atom_type_scat_dispersion_real
_atom_type_scat_dispersion_imag
_atom_type_scat_source
C C 0.0033 0.0016 'International Tables Vol C Tables 4.2.6.8 and 6.1.1.4'
H H 0.0000 0.0000 'International Tables Vol C Tables 4.2.6.8 and 6.1.1.4'
N N 0.0061 0.0033 'International Tables Vol C Tables 4.2.6.8 and 6.1.1.4'
W W -0.8490 6.8722 'International Tables Vol C Tables 4.2.6.8 and 6.1.1.4'

loop_
_geom_angle_atom_site_label_1
_geom_angle_atom_site_label_2
_geom_angle_atom_site_label_3
_geom_angle
_geom_angle_site_symmetry_1
_geom_angle_site_symmetry_3
N1 W N1 128.1(2) . 10_557
N1 W N1 130.2(2) . 3_656
N1 W N1 13.8(3) 10_557 3_656
N1 W N1 13.8(3) . 12_655
N1 W N1 130.2(2) 10_557 12_655
N1 W N1 128.1(2) 3_656 12_655
N1 W N2 87.76(18) . 10_557
N1 W N2 100.06(18) 10_557 10_557
N1 W N2 113.01(18) 3_656 10_557
N1 W N2 100.21(18) 12_655 10_557
N1 W N2 100.06(18) . .
N1 W N2 87.77(18) 10_557 .
N1 W N2 100.21(18) 3_656 .
N1 W N2 113.01(18) 12_655 .
N2 W N2 13.6(3) 10_557 .
N1 W N2 113.01(18) . 12_655
N1 W N2 100.21(18) 10_557 12_655
N1 W N2 87.76(18) 3_656 12_655
N1 W N2 100.06(18) 12_655 12_655
N2 W N2 130.59(19) 10_557 12_655
N2 W N2 128.5(2) . 12_655
N1 W N2 100.21(18) . 3_656
N1 W N2 113.01(18) 10_557 3_656
N1 W N2 100.06(18) 3_656 3_656
N1 W N2 87.76(18) 12_655 3_656
N2 W N2 128.5(2) 10_557 3_656
N2 W N2 130.58(19) . 3_656
N2 W N2 13.6(3) 12_655 3_656
N1 N1 C1 98.1(3) 12_655 .
N1 N1 C1 63.5(2) 12_655 12_655
C1 N1 C1 34.6(4) . 12_655
N1 N1 W 83.12(14) 12_655 .
C1 N1 W 177.9(3) . .
C1 N1 W 146.6(3) 12_655 .
N2 N2 C10 97.4(3) 10_557 .
N2 N2 C10 64.1(2) 10_557 10_557
C10 N2 C10 33.2(4) . 10_557
N2 N2 W 83.17(13) 10_557 .
C10 N2 W 177.8(3) . .
C10 N2 W 147.2(3) 10_557 .
C1 C1 N1 81.9(3) 12_655 .
C1 C1 N1 63.5(2) 12_655 12_655
N1 C1 N1 18.4(4) . 12_655
C1 C1 C2' 96.9(4) 12_655 .
N1 C1 C2' 123.6(5) . .
N1 C1 C2' 122.6(5) 12_655 .
C1 C1 C3' 96.3(4) 12_655 .
N1 C1 C3' 113.0(5) . .
N1 C1 C3' 112.9(5) 12_655 .
C2' C1 C3' 123.0(6) . .
C1 C1 C3 99.4(4) 12_655 .
N1 C1 C3 115.8(4) . .
N1 C1 C3 116.5(4) 12_655 .
C2' C1 C3 119.9(5) . .
C3' C1 C3 4.0(6) . .
C1 C1 C2 87.7(3) 12_655 .
N1 C1 C2 117.8(4) . .
N1 C1 C2 114.1(4) 12_655 .
C2' C1 C2 10.3(6) . .
C3' C1 C2 129.1(6) . .
C3 C1 C2 126.4(5) . .
C1 C1 C2 64.9(3) 12_655 12_655
N1 C1 C2 111.6(4) . 12_655
N1 C1 C2 101.4(4) 12_655 12_655
C2' C1 C2 32.4(3) . 12_655
C3' C1 C2 127.9(5) . 12_655
C3 C1 C2 127.0(5) . 12_655
C2 C1 C2 22.8(5) . 12_655
C1 C1 C2' 57.2(3) 12_655 12_655
N1 C1 C2' 112.3(4) . 12_655
N1 C1 C2' 99.8(4) 12_655 12_655
C2' C1 C2' 39.7(6) . 12_655
C3' C1 C2' 122.2(5) . 12_655
C3 C1 C2' 121.9(5) . 12_655
C2 C1 C2' 30.7(3) . 12_655
C2 C1 C2' 8.6(5) 12_655 12_655
C1 C1 C3' 58.0(3) 12_655 12_655
N1 C1 C3' 104.2(4) . 12_655
N1 C1 C3' 93.0(4) 12_655 12_655
C2' C1 C3' 122.7(5) . 12_655
C3' C1 C3' 38.3(6) . 12_655
C3 C1 C3' 41.5(3) . 12_655
C2 C1 C3' 120.8(5) . 12_655
C2 C1 C3' 105.0(5) 12_655 12_655
C2' C1 C3' 96.7(5) 12_655 12_655
C1 C1 C3 55.7(3) 12_655 12_655
N1 C1 C3 105.4(4) . 12_655
N1 C1 C3 93.4(4) 12_655 12_655
C2' C1 C3 120.1(5) . 12_655
C3' C1 C3 40.7(3) . 12_655
C3 C1 C3 43.8(6) . 12_655
C2 C1 C3 118.0(4) . 12_655
C2 C1 C3 101.9(4) 12_655 12_655
C2' C1 C3 93.6(4) 12_655 12_655
C3' C1 C3 3.1(5) 12_655 12_655
C10 C10 N2 82.6(3) 10_557 .
C10 C10 N2 64.1(2) 10_557 10_557
N2 C10 N2 18.5(4) . 10_557
C10 C10 C12 97.5(3) 10_557 .
N2 C10 C12 121.0(4) . .
N2 C10 C12 120.6(4) 10_557 .
C10 C10 C11' 102.8(4) 10_557 .
N2 C10 C11' 115.1(4) . .
N2 C10 C11' 117.1(4) 10_557 .
C12 C10 C11' 122.0(5) . .
C10 C10 C12' 87.0(3) 10_557 .
N2 C10 C12' 119.4(4) . .
N2 C10 C12' 115.4(4) 10_557 .
C12 C10 C12' 10.4(5) . .
C11' C10 C12' 125.4(5) . .
C10 C10 C11 93.2(3) 10_557 .
N2 C10 C11 113.5(4) . .
N2 C10 C11 112.3(4) 10_557 .
C12 C10 C11 125.2(5) . .
C11' C10 C11 9.7(6) . .
C12' C10 C11 126.6(5) . .
C10 C10 C12' 66.3(3) 10_557 10_557
N2 C10 C12' 113.9(4) . 10_557
N2 C10 C12' 103.8(4) 10_557 10_557
C12 C10 C12' 31.1(3) . 10_557
C11' C10 C12' 127.6(5) . 10_557
C12' C10 C12' 20.7(5) . 10_557
C11 C10 C12' 124.5(5) . 10_557
C10 C10 C11 61.6(3) 10_557 10_557
N2 C10 C11 106.5(4) . 10_557
N2 C10 C11 96.1(4) 10_557 10_557
C12 C10 C11 125.2(5) . 10_557
C11' C10 C11 41.3(3) . 10_557
C12' C10 C11 119.9(5) . 10_557
C11 C10 C11 31.6(6) . 10_557
C12' C10 C11 106.7(4) 10_557 10_557
C10 C10 C12 57.9(3) 10_557 10_557
N2 C10 C12 111.0(4) . 10_557
N2 C10 C12 98.9(4) 10_557 10_557
C12 C10 C12 39.5(5) . 10_557
C11' C10 C12 126.5(5) . 10_557
C12' C10 C12 29.1(3) . 10_557
C11 C10 C12 121.9(5) . 10_557
C12' C10 C12 8.4(4) 10_557 10_557
C11 C10 C12 100.8(4) 10_557 10_557
C10 C10 C11' 53.8(3) 10_557 10_557
N2 C10 C11' 104.6(4) . 10_557
N2 C10 C11' 92.3(4) 10_557 10_557
C12 C10 C11' 122.6(5) . 10_557
C11' C10 C11' 49.0(7) . 10_557
C12' C10 C11' 116.1(4) . 10_557
C11 C10 C11' 39.3(3) . 10_557
C12' C10 C11' 101.2(4) 10_557 10_557
C11 C10 C11' 7.8(5) 10_557 10_557
C12 C10 C11' 94.7(4) 10_557 10_557
C6 C2 C4 109.5 . .
C6 C2 C5 109.5 . .
C4 C2 C5 109.5 . .
C6 C2 C1 107.8(7) . .
C4 C2 C1 109.1(8) . .
C5 C2 C1 111.5(7) . .
C6 C2 C1 131.6(7) . 12_655
C4 C2 C1 105.9(7) . 12_655
C5 C2 C1 88.1(7) . 12_655
C1 C2 C1 27.4(3) . 12_655
C8 C3 C9 109.5 . .
C8 C3 C7 109.5 . .
C9 C3 C7 109.5 . .
C8 C3 C1 105.6(7) . .
C9 C3 C1 114.1(6) . .
C7 C3 C1 108.5(6) . .
C8 C3 C1 130.3(6) . 12_655
C9 C3 C1 102.4(6) . 12_655
C7 C3 C1 93.9(5) . 12_655
C1 C3 C1 24.9(3) . 12_655
C14 C11 C13 109.5 . .
C14 C11 C15 109.5 . .
C13 C11 C15 109.5 . .
C14 C11 C10 104.2(7) . .
C13 C11 C10 109.4(7) . .
C15 C11 C10 114.6(9) . .
C14 C11 C10 127.2(7) . 10_557
C13 C11 C10 89.7(7) . 10_557
C15 C11 C10 109.1(8) . 10_557
C10 C11 C10 25.3(3) . 10_557
C18 C12 C17 109.5 . .
C18 C12 C16 109.5 . .
C17 C12 C16 109.5 . .
C18 C12 C10 110.4(7) . .
C17 C12 C10 110.3(7) . .
C16 C12 C10 107.7(7) . .
C18 C12 C10 132.8(6) . 10_557
C17 C12 C10 90.3(6) . 10_557
C16 C12 C10 102.8(7) . 10_557
C10 C12 C10 24.6(3) . 10_557
C5' C2' C6' 109.5 . .
C5' C2' C4' 109.5 . .
C6' C2' C4' 109.5 . .
C5' C2' C1 110.7(7) . .
C6' C2' C1 111.3(8) . .
C4' C2' C1 106.3(9) . .
C5' C2' C1 90.9(6) . 12_655
C6' C2' C1 135.8(7) . 12_655
C4' C2' C1 99.1(8) . 12_655
C1 C2' C1 25.8(3) . 12_655
C9' C3' C8' 109.5 . .
C9' C3' C7' 109.5 . .
C8' C3' C7' 109.5 . .
C9' C3' C1 115.2(8) . .
C8' C3' C1 105.7(8) . .
C7' C3' C1 107.4(8) . .
C9' C3' C1 113.2(8) . 12_655
C8' C3' C1 126.6(7) . 12_655
C7' C3' C1 85.0(8) . 12_655
C1 C3' C1 25.7(3) . 12_655
C15' C11' C14' 109.5 . .
C15' C11' C13' 109.5 . .
C14' C11' C13' 109.5 . .
C15' C11' C10 114.5(9) . .
C14' C11' C10 106.9(7) . .
C13' C11' C10 107.0(7) . .
C15' C11' C10 105.2(9) . 10_557
C14' C11' C10 129.6(7) . 10_557
C13' C11' C10 91.5(6) . 10_557
C10 C11' C10 23.4(3) . 10_557
C18' C12' C16' 109.5 . .
C18' C12' C17' 109.5 . .
C16' C12' C17' 109.5 . .
C18' C12' C10 109.1(7) . .
C16' C12' C10 108.4(6) . .
C17' C12' C10 110.9(7) . .
C18' C12' C10 132.9(6) . 10_557
C16' C12' C10 103.9(6) . 10_557
C17' C12' C10 88.8(6) . 10_557
C10 C12' C10 26.6(3) . 10_557

loop_
_geom_bond_atom_site_label_1
_geom_bond_atom_site_label_2
_geom_bond_distance
_geom_bond_site_symmetry_2
W N1 1.873(3) .
W N1 1.873(3) 10_557
W N1 1.873(3) 3_656
W N1 1.873(3) 12_655
W N2 1.881(3) 10_557
W N2 1.881(3) .
W N2 1.881(3) 12_655
W N2 1.881(3) 3_656
N1 N1 0.450(9) 12_655
N1 C1 1.273(6) .
N1 C1 1.409(6) 12_655
N2 N2 0.447(8) 10_557
N2 C10 1.269(5) .
N2 C10 1.399(6) 10_557
C1 C1 0.808(9) 12_655
C1 N1 1.409(6) 12_655
C1 C2' 1.561(7) .
C1 C3' 1.579(7) .
C1 C3 1.585(7) .
C1 C2 1.588(7) .
C1 C2 1.752(7) 12_655
C1 C2' 1.842(8) 12_655
C1 C3' 1.851(8) 12_655
C1 C3 1.894(8) 12_655
C10 C10 0.773(8) 10_557
C10 N2 1.399(6) 10_557
C10 C12 1.574(7) .
C10 C11' 1.575(8) .
C10 C12' 1.580(6) .
C10 C11 1.592(7) .
C10 C12' 1.723(7) 10_557
C10 C11 1.807(8) 10_557
C10 C12 1.841(7) 10_557
C10 C11' 1.902(8) 10_557
C2 C6 1.5399 .
C2 C4 1.5401 .
C2 C5 1.5402 .
C2 C1 1.752(7) 12_655
C3 C8 1.5398 .
C3 C9 1.5399 .
C3 C7 1.5403 .
C3 C1 1.894(8) 12_655
C11 C14 1.5399 .
C11 C13 1.5400 .
C11 C15 1.5401 .
C11 C10 1.807(8) 10_557
C12 C18 1.5398 .
C12 C17 1.5399 .
C12 C16 1.5400 .
C12 C10 1.842(7) 10_557
C2' C5' 1.5399 .
C2' C6' 1.5399 .
C2' C4' 1.5400 .
C2' C1 1.842(8) 12_655
C3' C9' 1.5399 .
C3' C8' 1.5399 .
C3' C7' 1.5401 .
C3' C1 1.851(8) 12_655
C11' C15' 1.5400 .
C11' C14' 1.5400 .
C11' C13' 1.5401 .
C11' C10 1.902(8) 10_557
C12' C18' 1.5401 .
C12' C16' 1.5401 .
C12' C17' 1.5401 .
C12' C10 1.723(7) 10_557

loop_
_geom_torsion_atom_site_label_1
_geom_torsion_atom_site_label_2
_geom_torsion_atom_site_label_3
_geom_torsion_atom_site_label_4
_geom_torsion
_geom_torsion_site_symmetry_1
_geom_torsion_site_symmetry_4
N1 W N1 N1 104.4(3) 10_557 12_655
N1 W N1 N1 86.77(6) 3_656 12_655
N2 W N1 N1 -154.59(10) 10_557 12_655
N2 W N1 N1 -160.54(11) . 12_655
N2 W N1 N1 -20.90(11) 12_655 12_655
N2 W N1 N1 -25.85(10) 3_656 12_655
N1 W N1 C1 -132(10) 10_557 .
N1 W N1 C1 -150(11) 3_656 .
N1 W N1 C1 124(10) 12_655 .
N2 W N1 C1 -31(10) 10_557 .
N2 W N1 C1 -37(10) . .
N2 W N1 C1 103(10) 12_655 .
N2 W N1 C1 98(10) 3_656 .
N1 W N1 C1 107.3(5) 10_557 12_655
N1 W N1 C1 89.7(5) 3_656 12_655
N1 W N1 C1 2.9(5) 12_655 12_655
N2 W N1 C1 -151.7(5) 10_557 12_655
N2 W N1 C1 -157.6(5) . 12_655
N2 W N1 C1 -18.0(5) 12_655 12_655
N2 W N1 C1 -22.9(5) 3_656 12_655
N1 W N2 N2 26.04(11) . 10_557
N1 W N2 N2 154.35(11) 10_557 10_557
N1 W N2 N2 160.32(11) 3_656 10_557
N1 W N2 N2 21.08(12) 12_655 10_557
N2 W N2 N2 -104.4(3) 12_655 10_557
N2 W N2 N2 -86.85(6) 3_656 10_557
N1 W N2 C10 -79(10) . .
N1 W N2 C10 49(10) 10_557 .
N1 W N2 C10 55(10) 3_656 .
N1 W N2 C10 -84(10) 12_655 .
N2 W N2 C10 -105(10) 10_557 .
N2 W N2 C10 151(10) 12_655 .
N2 W N2 C10 168(10) 3_656 .
N1 W N2 C10 22.5(5) . 10_557
N1 W N2 C10 150.8(5) 10_557 10_557
N1 W N2 C10 156.8(5) 3_656 10_557
N1 W N2 C10 17.6(5) 12_655 10_557
N2 W N2 C10 -3.5(5) 10_557 10_557
N2 W N2 C10 -107.9(5) 12_655 10_557
N2 W N2 C10 -90.4(5) 3_656 10_557
N1 N1 C1 C1 0.002(2) 12_655 12_655
W N1 C1 C1 -123(10) . 12_655
C1 N1 C1 N1 -0.002(4) 12_655 12_655
W N1 C1 N1 -123(10) . 12_655
N1 N1 C1 C2' -93.0(5) 12_655 .
C1 N1 C1 C2' -93.0(5) 12_655 .
W N1 C1 C2' 144(10) . .
N1 N1 C1 C3' 93.5(5) 12_655 .
C1 N1 C1 C3' 93.5(5) 12_655 .
W N1 C1 C3' -30(11) . .
N1 N1 C1 C3 96.6(5) 12_655 .
C1 N1 C1 C3 96.6(5) 12_655 .
W N1 C1 C3 -27(11) . .
N1 N1 C1 C2 -83.0(4) 12_655 .
C1 N1 C1 C2 -83.0(4) 12_655 .
W N1 C1 C2 154(10) . .
N1 N1 C1 C2 -58.9(4) 12_655 12_655
C1 N1 C1 C2 -58.9(4) 12_655 12_655
W N1 C1 C2 178(100) . 12_655
N1 N1 C1 C2' -49.6(4) 12_655 12_655
C1 N1 C1 C2' -49.6(4) 12_655 12_655
W N1 C1 C2' -173(10) . 12_655
N1 N1 C1 C3' 54.0(4) 12_655 12_655
C1 N1 C1 C3' 54.0(4) 12_655 12_655
W N1 C1 C3' -69(11) . 12_655
N1 N1 C1 C3 51.0(3) 12_655 12_655
C1 N1 C1 C3 51.0(3) 12_655 12_655
W N1 C1 C3 -72(11) . 12_655
N2 N2 C10 C10 0.011(1) 10_557 10_557
W N2 C10 C10 105(10) . 10_557
C10 N2 C10 N2 -0.011(2) 10_557 10_557
W N2 C10 N2 105(10) . 10_557
N2 N2 C10 C12 94.3(5) 10_557 .
C10 N2 C10 C12 94.3(5) 10_557 .
W N2 C10 C12 -161(10) . .
N2 N2 C10 C11' -100.7(5) 10_557 .
C10 N2 C10 C11' -100.7(5) 10_557 .
W N2 C10 C11' 4(10) . .
N2 N2 C10 C12' 82.4(4) 10_557 .
C10 N2 C10 C12' 82.4(4) 10_557 .
W N2 C10 C12' -173(100) . .
N2 N2 C10 C11 -90.2(4) 10_557 .
C10 N2 C10 C11 -90.2(4) 10_557 .
W N2 C10 C11 14(10) . .
N2 N2 C10 C12' 60.0(4) 10_557 10_557
C10 N2 C10 C12' 60.0(4) 10_557 10_557
W N2 C10 C12' 165(10) . 10_557
N2 N2 C10 C11 -57.4(3) 10_557 10_557
C10 N2 C10 C11 -57.4(3) 10_557 10_557
W N2 C10 C11 47(10) . 10_557
N2 N2 C10 C12 51.5(4) 10_557 10_557
C10 N2 C10 C12 51.4(4) 10_557 10_557
W N2 C10 C12 156(10) . 10_557
N2 N2 C10 C11' -49.5(3) 10_557 10_557
C10 N2 C10 C11' -49.6(3) 10_557 10_557
W N2 C10 C11' 55(10) . 10_557
C1 C1 C2 C6 153.3(5) 12_655 .
N1 C1 C2 C6 -127.1(6) . .
N1 C1 C2 C6 -147.2(5) 12_655 .
C2' C1 C2 C6 0(3) . .
C3' C1 C2 C6 57.0(9) . .
C3 C1 C2 C6 53.3(9) . .
C2 C1 C2 C6 153.3(5) 12_655 .
C2' C1 C2 C6 145.7(11) 12_655 .
C3' C1 C2 C6 103.2(7) 12_655 .
C3 C1 C2 C6 104.6(7) 12_655 .
C1 C1 C2 C4 -87.9(4) 12_655 .
N1 C1 C2 C4 -8.3(6) . .
N1 C1 C2 C4 -28.4(6) 12_655 .
C2' C1 C2 C4 118(3) . .
C3' C1 C2 C4 175.8(7) . .
C3 C1 C2 C4 172.1(7) . .
C2 C1 C2 C4 -87.9(4) 12_655 .
C2' C1 C2 C4 -95.5(10) 12_655 .
C3' C1 C2 C4 -138.0(6) 12_655 .
C3 C1 C2 C4 -136.6(6) 12_655 .
C1 C1 C2 C5 33.1(5) 12_655 .
N1 C1 C2 C5 112.7(6) . .
N1 C1 C2 C5 92.6(6) 12_655 .
C2' C1 C2 C5 -121(3) . .
C3' C1 C2 C5 -63.1(9) . .
C3 C1 C2 C5 -66.9(8) . .
C2 C1 C2 C5 33.1(5) 12_655 .
C2' C1 C2 C5 25.5(9) 12_655 .
C3' C1 C2 C5 -16.9(8) 12_655 .
C3 C1 C2 C5 -15.6(7) 12_655 .
N1 C1 C2 C1 79.6(4) . 12_655
N1 C1 C2 C1 59.5(4) 12_655 12_655
C2' C1 C2 C1 -154(3) . 12_655
C3' C1 C2 C1 -96.3(6) . 12_655
C3 C1 C2 C1 -100.0(6) . 12_655
C2 C1 C2 C1 0.002(1) 12_655 12_655
C2' C1 C2 C1 -7.6(9) 12_655 12_655
C3' C1 C2 C1 -50.0(5) 12_655 12_655
C3 C1 C2 C1 -48.7(4) 12_655 12_655
C1 C1 C3 C8 173.8(4) 12_655 .
N1 C1 C3 C8 88.2(6) . .
N1 C1 C3 C8 108.8(6) 12_655 .
C2' C1 C3 C8 -82.5(7) . .
C3' C1 C3 C8 135(8) . .
C2 C1 C3 C8 -92.1(7) . .
C2 C1 C3 C8 -120.6(7) 12_655 .
C2' C1 C3 C8 -129.1(6) 12_655 .
C3' C1 C3 C8 170.6(9) 12_655 .
C3 C1 C3 C8 173.8(4) 12_655 .
C1 C1 C3 C9 -65.9(5) 12_655 .
N1 C1 C3 C9 -151.4(5) . .
N1 C1 C3 C9 -130.9(5) 12_655 .
C2' C1 C3 C9 37.8(8) . .
C3' C1 C3 C9 -105(8) . .
C2 C1 C3 C9 28.2(8) . .
C2 C1 C3 C9 -0.3(8) 12_655 .
C2' C1 C3 C9 -8.8(8) 12_655 .
C3' C1 C3 C9 -69.1(8) 12_655 .
C3 C1 C3 C9 -65.9(5) 12_655 .
C1 C1 C3 C7 56.4(4) 12_655 .
N1 C1 C3 C7 -29.1(6) . .
N1 C1 C3 C7 -8.6(6) 12_655 .
C2' C1 C3 C7 160.1(6) . .
C3' C1 C3 C7 18(8) . .
C2 C1 C3 C7 150.5(6) . .
C2 C1 C3 C7 122.0(6) 12_655 .
C2' C1 C3 C7 113.6(6) 12_655 .
C3' C1 C3 C7 53.2(7) 12_655 .
C3 C1 C3 C7 56.4(4) 12_655 .
N1 C1 C3 C1 -85.5(4) . 12_655
N1 C1 C3 C1 -65.0(4) 12_655 12_655
C2' C1 C3 C1 103.7(5) . 12_655
C3' C1 C3 C1 -39(8) . 12_655
C2 C1 C3 C1 94.1(6) . 12_655
C2 C1 C3 C1 65.6(5) 12_655 12_655
C2' C1 C3 C1 57.2(4) 12_655 12_655
C3' C1 C3 C1 -3.2(7) 12_655 12_655
C3 C1 C3 C1 -0.007(2) 12_655 12_655
C10 C10 C11 C14 -157.8(4) 10_557 .
N2 C10 C11 C14 -74.5(6) . .
N2 C10 C11 C14 -94.5(6) 10_557 .
C12 C10 C11 C14 100.8(6) . .
C11' C10 C11 C14 27(3) . .
C12' C10 C11 C14 113.5(6) . .
C12' C10 C11 C14 138.9(5) 10_557 .
C11 C10 C11 C14 -157.8(4) 10_557 .
C12 C10 C11 C14 148.5(5) 10_557 .
C11' C10 C11 C14 -158.9(10) 10_557 .
C10 C10 C11 C13 -40.8(5) 10_557 .
N2 C10 C11 C13 42.5(6) . .
N2 C10 C11 C13 22.5(6) 10_557 .
C12 C10 C11 C13 -142.2(6) . .
C11' C10 C11 C13 144(4) . .
C12' C10 C11 C13 -129.5(6) . .
C12' C10 C11 C13 -104.1(6) 10_557 .
C11 C10 C11 C13 -40.8(5) 10_557 .
C12 C10 C11 C13 -94.5(6) 10_557 .
C11' C10 C11 C13 -41.9(7) 10_557 .
C10 C10 C11 C15 82.6(5) 10_557 .
N2 C10 C11 C15 165.9(5) . .
N2 C10 C11 C15 145.9(5) 10_557 .
C12 C10 C11 C15 -18.9(7) . .
C11' C10 C11 C15 -93(3) . .
C12' C10 C11 C15 -6.1(8) . .
C12' C10 C11 C15 19.3(7) 10_557 .
C11 C10 C11 C15 82.6(5) 10_557 .
C12 C10 C11 C15 28.9(7) 10_557 .
C11' C10 C11 C15 81.5(9) 10_557 .
N2 C10 C11 C10 83.3(4) . 10_557
N2 C10 C11 C10 63.3(3) 10_557 10_557
C12 C10 C11 C10 -101.4(5) . 10_557
C11' C10 C11 C10 -175(3) . 10_557
C12' C10 C11 C10 -88.7(5) . 10_557
C12' C10 C11 C10 -63.3(4) 10_557 10_557
C11 C10 C11 C10 0.003(10) 10_557 10_557
C12 C10 C11 C10 -53.7(4) 10_557 10_557
C11' C10 C11 C10 -1.1(7) 10_557 10_557
C10 C10 C12 C18 -158.5(4) 10_557 .
N2 C10 C12 C18 115.7(5) . .
N2 C10 C12 C18 137.2(5) 10_557 .
C11' C10 C12 C18 -48.2(8) . .
C12' C10 C12 C18 -160(3) . .
C11 C10 C12 C18 -59.2(7) . .
C12' C10 C12 C18 -159.1(11) 10_557 .
C11 C10 C12 C18 -98.1(6) 10_557 .
C12 C10 C12 C18 -158.5(4) 10_557 .
C11' C10 C12 C18 -107.0(6) 10_557 .
C10 C10 C12 C17 -37.4(5) 10_557 .
N2 C10 C12 C17 -123.2(5) . .
N2 C10 C12 C17 -101.7(6) 10_557 .
C11' C10 C12 C17 72.9(8) . .
C12' C10 C12 C17 -39(3) . .
C11 C10 C12 C17 61.9(7) . .
C12' C10 C12 C17 -38.0(9) 10_557 .
C11 C10 C12 C17 23.0(7) 10_557 .
C12 C10 C12 C17 -37.4(5) 10_557 .
C11' C10 C12 C17 14.1(7) 10_557 .
C10 C10 C12 C16 82.1(4) 10_557 .
N2 C10 C12 C16 -3.8(6) . .
N2 C10 C12 C16 17.8(6) 10_557 .
C11' C10 C12 C16 -167.7(6) . .
C12' C10 C12 C16 80(3) . .
C11 C10 C12 C16 -178.7(6) . .
C12' C10 C12 C16 81.4(10) 10_557 .
C11 C10 C12 C16 142.4(6) 10_557 .
C12 C10 C12 C16 82.1(4) 10_557 .
C11' C10 C12 C16 133.5(6) 10_557 .
N2 C10 C12 C10 -85.9(4) . 10_557
N2 C10 C12 C10 -64.3(4) 10_557 10_557
C11' C10 C12 C10 110.2(6) . 10_557
C12' C10 C12 C10 -2(3) . 10_557
C11 C10 C12 C10 99.2(5) . 10_557
C12' C10 C12 C10 -0.6(10) 10_557 10_557
C11 C10 C12 C10 60.3(5) 10_557 10_557
C12 C10 C12 C10 0.004(7) 10_557 10_557
C11' C10 C12 C10 51.5(5) 10_557 10_557
C1 C1 C2' C5' 41.8(5) 12_655 .
N1 C1 C2' C5' 126.7(6) . .
N1 C1 C2' C5' 104.7(6) 12_655 .
C3' C1 C2' C5' -60.4(8) . .
C3 C1 C2' C5' -63.3(8) . .
C2 C1 C2' C5' 68(3) . .
C2 C1 C2' C5' 49.7(8) 12_655 .
C2' C1 C2' C5' 41.8(5) 12_655 .
C3' C1 C2' C5' -14.3(8) 12_655 .
C3 C1 C2' C5' -12.3(8) 12_655 .
C1 C1 C2' C6' 163.9(5) 12_655 .
N1 C1 C2' C6' -111.2(6) . .
N1 C1 C2' C6' -133.2(6) 12_655 .
C3' C1 C2' C6' 61.7(8) . .
C3 C1 C2' C6' 58.8(8) . .
C2 C1 C2' C6' -170(3) . .
C2 C1 C2' C6' 171.7(12) 12_655 .
C2' C1 C2' C6' 163.9(5) 12_655 .
C3' C1 C2' C6' 107.7(7) 12_655 .
C3 C1 C2' C6' 109.8(7) 12_655 .
C1 C1 C2' C4' -77.0(5) 12_655 .
N1 C1 C2' C4' 7.9(7) . .
N1 C1 C2' C4' -14.1(7) 12_655 .
C3' C1 C2' C4' -179.2(7) . .
C3 C1 C2' C4' 177.9(7) . .
C2 C1 C2' C4' -50(3) . .
C2 C1 C2' C4' -69.2(9) 12_655 .
C2' C1 C2' C4' -77.0(4) 12_655 .
C3' C1 C2' C4' -133.1(6) 12_655 .
C3 C1 C2' C4' -131.1(6) 12_655 .
N1 C1 C2' C1 84.9(5) . 12_655
N1 C1 C2' C1 62.9(4) 12_655 12_655
C3' C1 C2' C1 -102.2(6) . 12_655
C3 C1 C2' C1 -105.1(5) . 12_655
C2 C1 C2' C1 27(3) . 12_655
C2 C1 C2' C1 7.8(9) 12_655 12_655
C2' C1 C2' C1 0.0 12_655 12_655
C3' C1 C2' C1 -56.2(5) 12_655 12_655
C3 C1 C2' C1 -54.1(4) 12_655 12_655
C1 C1 C3' C9' -91.6(5) 12_655 .
N1 C1 C3' C9' -175.5(6) . .
N1 C1 C3' C9' -155.5(5) 12_655 .
C2' C1 C3' C9' 10.9(9) . .
C3 C1 C3' C9' 50(8) . .
C2 C1 C3' C9' 0.5(9) . .
C2 C1 C3' C9' -28.7(8) 12_655 .
C2' C1 C3' C9' -36.6(8) 12_655 .
C3' C1 C3' C9' -91.6(5) 12_655 .
C3 C1 C3' C9' -88.4(8) 12_655 .
C1 C1 C3' C8' 147.4(5) 12_655 .
N1 C1 C3' C8' 63.5(6) . .
N1 C1 C3' C8' 83.5(6) 12_655 .
C2' C1 C3' C8' -110.1(7) . .
C3 C1 C3' C8' -71(8) . .
C2 C1 C3' C8' -120.5(7) . .
C2 C1 C3' C8' -149.7(6) 12_655 .
C2' C1 C3' C8' -157.6(6) 12_655 .
C3' C1 C3' C8' 147.4(5) 12_655 .
C3 C1 C3' C8' 150.6(9) 12_655 .
C1 C1 C3' C7' 30.6(5) 12_655 .
N1 C1 C3' C7' -53.3(7) . .
N1 C1 C3' C7' -33.3(6) 12_655 .
C2' C1 C3' C7' 133.1(7) . .
C3 C1 C3' C7' 172(8) . .
C2 C1 C3' C7' 122.7(7) . .
C2 C1 C3' C7' 93.5(7) 12_655 .
C2' C1 C3' C7' 85.6(7) 12_655 .
C3' C1 C3' C7' 30.6(5) 12_655 .
C3 C1 C3' C7' 33.8(7) 12_655 .
N1 C1 C3' C1 -83.9(4) . 12_655
N1 C1 C3' C1 -63.9(3) 12_655 12_655
C2' C1 C3' C1 102.5(6) . 12_655
C3 C1 C3' C1 142(8) . 12_655
C2 C1 C3' C1 92.1(6) . 12_655
C2 C1 C3' C1 62.9(5) 12_655 12_655
C2' C1 C3' C1 55.0(4) 12_655 12_655
C3' C1 C3' C1 -0.001(2) 12_655 12_655
C3 C1 C3' C1 3.2(7) 12_655 12_655
C10 C10 C11' C15' 70.9(5) 10_557 .
N2 C10 C11' C15' 158.7(6) . .
N2 C10 C11' C15' 138.2(6) 10_557 .
C12 C10 C11' C15' -36.5(8) . .
C12' C10 C11' C15' -24.6(8) . .
C11 C10 C11' C15' 76(3) . .
C12' C10 C11' C15' 1.1(8) 10_557 .
C11 C10 C11' C15' 72.0(8) 10_557 .
C12 C10 C11' C15' 11.5(7) 10_557 .
C11' C10 C11' C15' 70.9(5) 10_557 .
C10 C10 C11' C14' -167.7(5) 10_557 .
N2 C10 C11' C14' -79.9(6) . .
N2 C10 C11' C14' -100.4(6) 10_557 .
C12 C10 C11' C14' 84.9(7) . .
C12' C10 C11' C14' 96.8(7) . .
C11 C10 C11' C14' -163(4) . .
C12' C10 C11' C14' 122.5(7) 10_557 .
C11 C10 C11' C14' -166.6(10) 10_557 .
C12 C10 C11' C14' 132.9(6) 10_557 .
C11' C10 C11' C14' -167.7(5) 10_557 .
C10 C10 C11' C13' -50.5(5) 10_557 .
N2 C10 C11' C13' 37.3(7) . .
N2 C10 C11' C13' 16.8(7) 10_557 .
C12 C10 C11' C13' -157.9(6) . .
C12' C10 C11' C13' -146.1(6) . .
C11 C10 C11' C13' -46(3) . .
C12' C10 C11' C13' -120.4(6) 10_557 .
C11 C10 C11' C13' -49.4(7) 10_557 .
C12 C10 C11' C13' -109.9(6) 10_557 .
C11' C10 C11' C13' -50.5(5) 10_557 .
N2 C10 C11' C10 87.8(4) . 10_557
N2 C10 C11' C10 67.3(4) 10_557 10_557
C12 C10 C11' C10 -107.4(5) . 10_557
C12' C10 C11' C10 -95.6(5) . 10_557
C11 C10 C11' C10 5(3) . 10_557
C12' C10 C11' C10 -69.9(5) 10_557 10_557
C11 C10 C11' C10 1.1(8) 10_557 10_557
C12 C10 C11' C10 -59.4(5) 10_557 10_557
C11' C10 C11' C10 -0.005(8) 10_557 10_557
C10 C10 C12' C18' -156.4(5) 10_557 .
N2 C10 C12' C18' 123.7(5) . .
N2 C10 C12' C18' 144.1(5) 10_557 .
C12 C10 C12' C18' 22(3) . .
C11' C10 C12' C18' -52.8(8) . .
C11 C10 C12' C18' -64.7(8) . .
C12' C10 C12' C18' -156.4(5) 10_557 .
C11 C10 C12' C18' -101.8(6) 10_557 .
C12 C10 C12' C18' -155.8(12) 10_557 .
C11' C10 C12' C18' -109.5(6) 10_557 .
C10 C10 C12' C16' 84.4(4) 10_557 .
N2 C10 C12' C16' 4.6(6) . .
N2 C10 C12' C16' 25.0(6) 10_557 .
C12 C10 C12' C16' -98(3) . .
C11' C10 C12' C16' -171.9(7) . .
C11 C10 C12' C16' 176.2(7) . .
C12' C10 C12' C16' 84.4(4) 10_557 .
C11 C10 C12' C16' 139.0(6) 10_557 .
C12 C10 C12' C16' 85.1(10) 10_557 .
C11' C10 C12' C16' 131.3(6) 10_557 .
C10 C10 C12' C17' -35.8(5) 10_557 .
N2 C10 C12' C17' -115.6(6) . .
N2 C10 C12' C17' -95.2(5) 10_557 .
C12 C10 C12' C17' 142(3) . .
C11' C10 C12' C17' 67.9(8) . .
C11 C10 C12' C17' 56.0(8) . .
C12' C10 C12' C17' -35.8(5) 10_557 .
C11 C10 C12' C17' 18.8(7) 10_557 .
C12 C10 C12' C17' -35.2(10) 10_557 .
C11' C10 C12' C17' 11.1(7) 10_557 .
N2 C10 C12' C10 -79.8(4) . 10_557
N2 C10 C12' C10 -59.5(3) 10_557 10_557
C12 C10 C12' C10 178(3) . 10_557
C11' C10 C12' C10 103.6(6) . 10_557
C11 C10 C12' C10 91.7(5) . 10_557
C12' C10 C12' C10 0.003(8) 10_557 10_557
C11 C10 C12' C10 54.6(4) 10_557 10_557
C12 C10 C12' C10 0.6(9) 10_557 10_557
C11' C10 C12' C10 46.9(4) 10_557 10_557
